data_4106365
loop_
_publ_author_name
'Nathan D. Schley'
'James D. Blakemore'
'Navaneetha K. Subbaiyan'
'Christopher D. Incarvito'
'Francis D'Souza'
'Robert H. Crabtree'
'Gary W. Brudvig'

_publ_contact_author_email robert.crabtree@yale.edu
_publ_contact_author_fax '+203 432 6144'
_publ_contact_author_name 'Dr. Robert H Crabtree'
_publ_contact_author_phone '+203 432 3925'
_publ_section_title
;
 Distinguishing Homogeneous from Heterogeneous Catalysis in
 Electrode-Driven Water Oxidation with Molecular Iridium Complexes
;
_journal_name_full 'Journal of the American Chemical Society'
_journal_page_first 10473
_journal_page_last 10481
_journal_paper_doi 10.1021/ja2004522
_journal_volume 133
_journal_year 2011
_chemical_formula_moiety 'C20 H29 Cl Ir N O3 '
_chemical_formula_sum 'C20 H29 Cl Ir N O3'
_chemical_formula_weight 559.11
_space_group_IT_number 19
_symmetry_cell_setting orthorhombic
_symmetry_Int_Tables_number 19
_symmetry_space_group_name_Hall 'P 2ac 2ab'
_symmetry_space_group_name_H-M 'P 21 21 21'
_cell_angle_alpha 90.0000
_cell_angle_beta 90.0000
_cell_angle_gamma 90.0000
_cell_formula_units_Z 4
_cell_length_a 11.0590(3)
_cell_length_b 12.0323(3)
_cell_length_c 15.5916(4)
_cell_measurement_reflns_used 17164
_cell_measurement_temperature 93.1
_cell_measurement_theta_max 31.0
_cell_measurement_theta_min 3.1
_cell_volume 2074.70(9)
_computing_cell_refinement PROCESS-AUTO
_computing_data_collection PROCESS-AUTO
_computing_data_reduction CrystalStructure
_computing_publication_material 'CrystalStructure 3.8'
_computing_structure_refinement SHELXL
_computing_structure_solution SHELXS97
_diffrn_ambient_temperature 93
_diffrn_detector_area_resol_mean 10.00
_diffrn_measured_fraction_theta_full 0.980
_diffrn_measured_fraction_theta_max 0.980
_diffrn_measurement_device_type 'Rigaku RAXIS-RAPID'
_diffrn_measurement_method \w
_diffrn_radiation_type 'Mo K\a'
_diffrn_radiation_wavelength 0.71075
_diffrn_reflns_av_R_equivalents 0.037
_diffrn_reflns_limit_h_max 16
_diffrn_reflns_limit_h_min -13
_diffrn_reflns_limit_k_max 17
_diffrn_reflns_limit_k_min -17
_diffrn_reflns_limit_l_max 22
_diffrn_reflns_limit_l_min -22
_diffrn_reflns_number 18655
_diffrn_reflns_theta_full 30.97
_diffrn_reflns_theta_max 30.97
_exptl_absorpt_coefficient_mu 6.600
_exptl_absorpt_correction_T_max 0.590
_exptl_absorpt_correction_T_min 0.434
_exptl_absorpt_correction_type multi-scan
_exptl_absorpt_process_details
;
    Higashi, T. (1995). Program for Absorption Correction.
    Rigaku Corporation, Tokyo, Japan.
;
_exptl_crystal_colour yellow
_exptl_crystal_density_diffrn 1.790
_exptl_crystal_description rod
_exptl_crystal_F_000 1096.00
_exptl_crystal_size_max 0.20
_exptl_crystal_size_mid 0.10
_exptl_crystal_size_min 0.08
_refine_diff_density_max 0.86
_refine_diff_density_min -0.72
_refine_ls_abs_structure_details 'Flack, H. D. (1983), Acta Cryst. A39, 876-881.  2810 Friedel Pairs'
_refine_ls_abs_structure_Flack -0.011(6)
_refine_ls_extinction_method none
_refine_ls_goodness_of_fit_ref 1.047
_refine_ls_hydrogen_treatment refall
_refine_ls_number_parameters 240
_refine_ls_number_reflns 6427
_refine_ls_R_factor_gt 0.0265
_refine_ls_shift/su_max 0.0020
_refine_ls_structure_factor_coef Fsqd
_refine_ls_weighting_details 'w = 1/[\s^2^(Fo^2^)+(0.0148P)^2^+0.6290P] where P=(Fo^2^+2Fc^2^)/3'
_refine_ls_weighting_scheme calc
_refine_ls_wR_factor_ref 0.0500
_reflns_number_gt 5928
_reflns_number_total 6427
_reflns_threshold_expression F^2^>2.0\s(F^2^)
_cod_data_source_file ja2004522_si_002_3.cif
_cod_data_source_block Cp*Ir(PyrAlkox)Cl
_cod_original_formula_sum 'C20 H29 Cl Ir N O3 '
_cod_database_code 4106365

loop_
_symmetry_equiv_pos_site_id
_symmetry_equiv_pos_as_xyz
1 +X,+Y,+Z
2 1/2+X,1/2-Y,-Z
3 -X,1/2+Y,1/2-Z
4 1/2-X,-Y,1/2+Z

loop_
_atom_site_label
_atom_site_type_symbol
_atom_site_fract_x
_atom_site_fract_y
_atom_site_fract_z
_atom_site_U_iso_or_equiv
_atom_site_adp_type
_atom_site_occupancy
_atom_site_symmetry_multiplicity
_atom_site_calc_flag
_atom_site_refinement_flags
Ir(1) Ir 0.101765(12) 0.449074(11) 0.438908(8) 0.00867(3) Uani 1.00 1 d .
Cl(1) Cl 0.02263(9) 0.26342(8) 0.42586(6) 0.01698(18) Uani 1.00 1 d .
O(1) O -0.0610(2) 0.4876(2) 0.49898(17) 0.0144(5) Uani 1.00 1 d .
O(2) O 0.7945(2) 0.6253(2) 0.4436(2) 0.0194(5) Uani 1.00 1 d .
O(3) O 0.6248(2) 0.6414(2) 0.3701(2) 0.0324(8) Uani 1.00 1 d .
N(1) N 0.1312(2) 0.3996(2) 0.5653(2) 0.0116(5) Uani 1.00 1 d .
C(1) C 0.1440(3) 0.6112(3) 0.3889(2) 0.0128(7) Uani 1.00 1 d .
C(2) C 0.2531(3) 0.5588(3) 0.4184(2) 0.0136(7) Uani 1.00 1 d .
C(3) C 0.2705(3) 0.4573(3) 0.3701(2) 0.0144(7) Uani 1.00 1 d .
C(4) C 0.1743(3) 0.4490(3) 0.3088(2) 0.0141(6) Uani 1.00 1 d .
C(5) C 0.0937(3) 0.5418(3) 0.3200(2) 0.0142(6) Uani 1.00 1 d .
C(6) C 0.0945(4) 0.7207(2) 0.4167(2) 0.0206(8) Uani 1.00 1 d .
C(7) C 0.3384(3) 0.6013(3) 0.4854(2) 0.0193(8) Uani 1.00 1 d .
C(8) C 0.3795(3) 0.3827(3) 0.3734(2) 0.0200(8) Uani 1.00 1 d .
C(9) C 0.1600(4) 0.3593(3) 0.2430(2) 0.0230(9) Uani 1.00 1 d .
C(10) C -0.0165(3) 0.5661(4) 0.2677(2) 0.0227(9) Uani 1.00 1 d .
C(11) C 0.2305(3) 0.3425(3) 0.5909(2) 0.0121(7) Uani 1.00 1 d .
C(12) C 0.2445(3) 0.3052(3) 0.6740(2) 0.0148(7) Uani 1.00 1 d .
C(13) C 0.1529(3) 0.3233(3) 0.7315(2) 0.0169(8) Uani 1.00 1 d .
C(14) C 0.0510(3) 0.3815(3) 0.7072(2) 0.0154(8) Uani 1.00 1 d .
C(15) C 0.0419(3) 0.4194(3) 0.6227(2) 0.0129(7) Uani 1.00 1 d .
C(16) C -0.0630(3) 0.4896(3) 0.5909(2) 0.0139(7) Uani 1.00 1 d .
C(17) C -0.0427(4) 0.6082(3) 0.6226(3) 0.0300(11) Uani 1.00 1 d .
C(18) C -0.1849(3) 0.4447(4) 0.6202(2) 0.0286(9) Uani 1.00 1 d .
C(19) C 0.7041(3) 0.5830(3) 0.3988(2) 0.0171(8) Uani 1.00 1 d .
C(20) C 0.7047(4) 0.4583(3) 0.3876(2) 0.0252(9) Uani 1.00 1 d .
H(1) H 0.0214 0.7377 0.3837 0.025 Uiso 1.00 1 c R
H(2A) H 0.849(6) 0.570(5) 0.461(4) 0.08(2) Uiso 1.00 1 c .
H(3) H 0.1551 0.7788 0.4068 0.025 Uiso 1.00 1 c R
H(4) H 0.0746 0.7178 0.4779 0.025 Uiso 1.00 1 c R
H(5) H 0.3076 0.6714 0.5087 0.023 Uiso 1.00 1 c R
H(6) H 0.4182 0.6137 0.4597 0.023 Uiso 1.00 1 c R
H(7) H 0.3454 0.5465 0.5317 0.023 Uiso 1.00 1 c R
H(8) H 0.4357 0.4098 0.4172 0.024 Uiso 1.00 1 c R
H(9) H 0.4197 0.3828 0.3174 0.024 Uiso 1.00 1 c R
H(10) H 0.3540 0.3069 0.3876 0.024 Uiso 1.00 1 c R
H(11) H 0.2268 0.3063 0.2482 0.028 Uiso 1.00 1 c R
H(12) H 0.1605 0.3923 0.1856 0.028 Uiso 1.00 1 c R
H(13) H 0.0831 0.3206 0.2523 0.028 Uiso 1.00 1 c R
H(14) H -0.0284 0.5068 0.2255 0.027 Uiso 1.00 1 c R
H(15) H -0.0060 0.6372 0.2380 0.027 Uiso 1.00 1 c R
H(16) H -0.0872 0.5704 0.3055 0.027 Uiso 1.00 1 c R
H(17) H 0.2925 0.3278 0.5504 0.015 Uiso 1.00 1 c R
H(18) H 0.3162 0.2676 0.6909 0.018 Uiso 1.00 1 c R
H(19) H 0.1597 0.2957 0.7884 0.020 Uiso 1.00 1 c R
H(20) H -0.0119 0.3955 0.7473 0.019 Uiso 1.00 1 c R
H(21) H 0.0441 0.6211 0.6307 0.036 Uiso 1.00 1 c R
H(22) H -0.0848 0.6189 0.6772 0.036 Uiso 1.00 1 c R
H(23) H -0.0742 0.6609 0.5801 0.036 Uiso 1.00 1 c R
H(24) H -0.2427 0.5060 0.6250 0.034 Uiso 1.00 1 c R
H(25) H -0.1758 0.4085 0.6761 0.034 Uiso 1.00 1 c R
H(26) H -0.2146 0.3905 0.5782 0.034 Uiso 1.00 1 c R
H(27) H 0.7490 0.4390 0.3353 0.030 Uiso 1.00 1 c R
H(28) H 0.6213 0.4313 0.3832 0.030 Uiso 1.00 1 c R
H(29) H 0.7440 0.4237 0.4372 0.030 Uiso 1.00 1 c R

loop_
_atom_site_aniso_label
_atom_site_aniso_U_11
_atom_site_aniso_U_22
_atom_site_aniso_U_33
_atom_site_aniso_U_12
_atom_site_aniso_U_13
_atom_site_aniso_U_23
Ir(1) 0.00839(5) 0.00922(6) 0.00840(5) -0.00043(5) -0.00026(5) 0.00034(6)
Cl(1) 0.0191(4) 0.0145(4) 0.0173(4) -0.0068(3) 0.0024(3) -0.0029(4)
O(1) 0.0137(13) 0.0173(13) 0.0123(12) 0.0056(10) 0.0023(10) 0.0007(11)
O(2) 0.0186(14) 0.0163(12) 0.0234(14) 0.0037(10) -0.0057(13) -0.0044(14)
O(3) 0.0255(19) 0.0401(18) 0.0315(16) 0.0179(14) -0.0166(14) -0.0055(16)
N(1) 0.0107(14) 0.0112(13) 0.0128(13) -0.0024(9) -0.0027(12) 0.0008(14)
C(1) 0.0143(18) 0.0106(17) 0.0135(18) -0.0033(13) 0.0013(14) 0.0069(16)
C(2) 0.0115(16) 0.0152(16) 0.0142(16) -0.0030(14) 0.0009(12) 0.0038(17)
C(3) 0.0117(16) 0.0150(18) 0.0165(17) -0.0007(15) 0.0034(12) 0.0051(18)
C(4) 0.0174(17) 0.0154(16) 0.0096(15) -0.0032(16) 0.0005(12) -0.0008(19)
C(5) 0.0179(17) 0.0140(16) 0.0107(14) -0.0053(17) 0.0010(14) 0.0045(16)
C(6) 0.023(2) 0.0139(17) 0.025(2) 0.0001(17) -0.0021(17) 0.0054(16)
C(7) 0.017(2) 0.022(2) 0.018(2) -0.0054(16) -0.0050(15) 0.0002(18)
C(8) 0.015(2) 0.0205(19) 0.025(2) 0.0040(15) 0.0062(16) 0.0003(17)
C(9) 0.030(2) 0.024(2) 0.0156(19) -0.0059(18) 0.0053(16) -0.0055(19)
C(10) 0.021(2) 0.029(2) 0.0175(18) -0.0038(18) 0.0005(15) 0.007(2)
C(11) 0.0093(16) 0.0121(16) 0.0149(16) 0.0023(13) 0.0009(12) 0.0001(16)
C(12) 0.0149(18) 0.0127(17) 0.0169(18) -0.0013(13) -0.0066(15) 0.0029(16)
C(13) 0.026(2) 0.0123(18) 0.0121(17) -0.0067(15) -0.0042(15) 0.0019(16)
C(14) 0.0154(18) 0.0166(19) 0.0143(19) -0.0021(14) 0.0036(14) -0.0013(16)
C(15) 0.0132(18) 0.0112(17) 0.0144(17) -0.0026(12) 0.0008(13) -0.0035(15)
C(16) 0.0135(18) 0.0171(17) 0.0112(16) 0.0024(14) 0.0014(13) 0.0009(15)
C(17) 0.045(3) 0.021(2) 0.024(2) 0.012(2) -0.009(2) -0.010(2)
C(18) 0.0152(19) 0.045(2) 0.026(2) 0.010(2) 0.0065(16) 0.012(2)
C(19) 0.0162(19) 0.020(2) 0.0147(18) 0.0056(15) -0.0030(15) -0.0042(16)
C(20) 0.021(2) 0.024(2) 0.030(2) -0.0010(19) -0.0123(17) -0.006(2)

loop_
_atom_type_symbol
_atom_type_description
_atom_type_scat_dispersion_real
_atom_type_scat_dispersion_imag
_atom_type_scat_source
Ir Ir -1.444 7.990
;
International Tables for Crystallography
(1992, Vol. C, Tables 4.2.6.8 and 6.1.1.4)
;
O O 0.011 0.006
;
International Tables for Crystallography
(1992, Vol. C, Tables 4.2.6.8 and 6.1.1.4)
;
N N 0.006 0.003
;
International Tables for Crystallography
(1992, Vol. C, Tables 4.2.6.8 and 6.1.1.4)
;
C C 0.003 0.002
;
International Tables for Crystallography
(1992, Vol. C, Tables 4.2.6.8 and 6.1.1.4)
;
H H 0.000 0.000
;
International Tables for Crystallography
(1992, Vol. C, Table 6.1.1.4)
;
Cl Cl 0.148 0.159
;
International Tables for Crystallography
(1992, Vol. C, Tables 4.2.6.8 and 6.1.1.4)
;

loop_
_geom_angle_atom_site_label_1
_geom_angle_atom_site_label_2
_geom_angle_atom_site_label_3
_geom_angle
_geom_angle_publ_flag
Cl(1) Ir(1) O(1) 86.01(7) yes
Cl(1) Ir(1) N(1) 82.64(8) yes
Cl(1) Ir(1) C(1) 152.77(10) yes
Cl(1) Ir(1) C(2) 146.91(10) yes
Cl(1) Ir(1) C(3) 108.40(11) yes
Cl(1) Ir(1) C(4) 93.13(11) yes
Cl(1) Ir(1) C(5) 112.99(9) yes
O(1) Ir(1) N(1) 76.88(10) yes
O(1) Ir(1) C(1) 98.55(12) yes
O(1) Ir(1) C(2) 127.00(12) yes
O(1) Ir(1) C(3) 164.29(13) yes
O(1) Ir(1) C(4) 137.45(11) yes
O(1) Ir(1) C(5) 103.57(12) yes
N(1) Ir(1) C(1) 124.57(12) yes
N(1) Ir(1) C(2) 101.19(11) yes
N(1) Ir(1) C(3) 110.41(12) yes
N(1) Ir(1) C(4) 145.26(12) yes
N(1) Ir(1) C(5) 164.37(12) yes
C(1) Ir(1) C(2) 38.98(14) yes
C(1) Ir(1) C(3) 65.79(15) yes
C(1) Ir(1) C(4) 65.41(15) yes
C(1) Ir(1) C(5) 39.80(14) yes
C(2) Ir(1) C(3) 39.22(14) yes
C(2) Ir(1) C(4) 64.95(13) yes
C(2) Ir(1) C(5) 65.76(13) yes
C(3) Ir(1) C(4) 38.61(13) yes
C(3) Ir(1) C(5) 65.54(14) yes
C(4) Ir(1) C(5) 38.69(14) yes
Ir(1) O(1) C(16) 117.9(2) yes
Ir(1) N(1) C(11) 123.4(2) yes
Ir(1) N(1) C(15) 117.5(2) yes
C(11) N(1) C(15) 119.0(3) yes
Ir(1) C(1) C(2) 70.7(2) yes
Ir(1) C(1) C(5) 70.58(19) yes
Ir(1) C(1) C(6) 128.0(2) yes
C(2) C(1) C(5) 107.6(3) yes
C(2) C(1) C(6) 127.0(3) yes
C(5) C(1) C(6) 125.2(3) yes
Ir(1) C(2) C(1) 70.4(2) yes
Ir(1) C(2) C(3) 70.3(2) yes
Ir(1) C(2) C(7) 126.4(2) yes
C(1) C(2) C(3) 108.4(3) yes
C(1) C(2) C(7) 127.0(3) yes
C(3) C(2) C(7) 124.6(3) yes
Ir(1) C(3) C(2) 70.4(2) yes
Ir(1) C(3) C(4) 71.71(19) yes
Ir(1) C(3) C(8) 130.5(2) yes
C(2) C(3) C(4) 107.9(3) yes
C(2) C(3) C(8) 126.4(3) yes
C(4) C(3) C(8) 125.1(3) yes
Ir(1) C(4) C(3) 69.68(19) yes
Ir(1) C(4) C(5) 70.02(19) yes
Ir(1) C(4) C(9) 126.7(2) yes
C(3) C(4) C(5) 108.9(3) yes
C(3) C(4) C(9) 125.9(3) yes
C(5) C(4) C(9) 125.2(3) yes
Ir(1) C(5) C(1) 69.62(19) yes
Ir(1) C(5) C(4) 71.29(19) yes
Ir(1) C(5) C(10) 127.0(2) yes
C(1) C(5) C(4) 107.2(3) yes
C(1) C(5) C(10) 126.6(3) yes
C(4) C(5) C(10) 126.2(3) yes
N(1) C(11) C(12) 122.2(3) yes
C(11) C(12) C(13) 118.7(3) yes
C(12) C(13) C(14) 120.3(3) yes
C(13) C(14) C(15) 118.9(3) yes
N(1) C(15) C(14) 120.9(3) yes
N(1) C(15) C(16) 116.1(3) yes
C(14) C(15) C(16) 123.0(3) yes
O(1) C(16) C(15) 107.8(3) yes
O(1) C(16) C(17) 109.6(3) yes
O(1) C(16) C(18) 107.9(3) yes
C(15) C(16) C(17) 107.6(3) yes
C(15) C(16) C(18) 112.4(3) yes
C(17) C(16) C(18) 111.5(3) yes
O(2) C(19) O(3) 121.3(3) yes
O(2) C(19) C(20) 116.1(3) yes
O(3) C(19) C(20) 122.5(3) yes
C(19) O(2) H(2A) 112(4) no
C(1) C(6) H(1) 109.5 no
C(1) C(6) H(3) 109.5 no
C(1) C(6) H(4) 109.5 no
H(1) C(6) H(3) 109.5 no
H(1) C(6) H(4) 109.5 no
H(3) C(6) H(4) 109.5 no
C(2) C(7) H(5) 109.5 no
C(2) C(7) H(6) 109.5 no
C(2) C(7) H(7) 109.5 no
H(5) C(7) H(6) 109.5 no
H(5) C(7) H(7) 109.5 no
H(6) C(7) H(7) 109.5 no
C(3) C(8) H(8) 109.5 no
C(3) C(8) H(9) 109.5 no
C(3) C(8) H(10) 109.5 no
H(8) C(8) H(9) 109.5 no
H(8) C(8) H(10) 109.5 no
H(9) C(8) H(10) 109.5 no
C(4) C(9) H(11) 109.5 no
C(4) C(9) H(12) 109.5 no
C(4) C(9) H(13) 109.5 no
H(11) C(9) H(12) 109.5 no
H(11) C(9) H(13) 109.5 no
H(12) C(9) H(13) 109.5 no
C(5) C(10) H(14) 109.5 no
C(5) C(10) H(15) 109.5 no
C(5) C(10) H(16) 109.5 no
H(14) C(10) H(15) 109.5 no
H(14) C(10) H(16) 109.5 no
H(15) C(10) H(16) 109.5 no
N(1) C(11) H(17) 118.9 no
C(12) C(11) H(17) 118.9 no
C(11) C(12) H(18) 120.7 no
C(13) C(12) H(18) 120.7 no
C(12) C(13) H(19) 119.8 no
C(14) C(13) H(19) 119.9 no
C(13) C(14) H(20) 120.5 no
C(15) C(14) H(20) 120.5 no
C(16) C(17) H(21) 109.5 no
C(16) C(17) H(22) 109.5 no
C(16) C(17) H(23) 109.5 no
H(21) C(17) H(22) 109.5 no
H(21) C(17) H(23) 109.5 no
H(22) C(17) H(23) 109.5 no
C(16) C(18) H(24) 109.5 no
C(16) C(18) H(25) 109.5 no
C(16) C(18) H(26) 109.5 no
H(24) C(18) H(25) 109.5 no
H(24) C(18) H(26) 109.5 no
H(25) C(18) H(26) 109.5 no
C(19) C(20) H(27) 109.5 no
C(19) C(20) H(28) 109.5 no
C(19) C(20) H(29) 109.5 no
H(27) C(20) H(28) 109.5 no
H(27) C(20) H(29) 109.5 no
H(28) C(20) H(29) 109.5 no

loop_
_geom_bond_atom_site_label_1
_geom_bond_atom_site_label_2
_geom_bond_distance
_geom_bond_publ_flag
Ir(1) Cl(1) 2.4078(9) yes
Ir(1) O(1) 2.081(2) yes
Ir(1) N(1) 2.084(3) yes
Ir(1) C(1) 2.152(3) yes
Ir(1) C(2) 2.156(3) yes
Ir(1) C(3) 2.155(3) yes
Ir(1) C(4) 2.182(3) yes
Ir(1) C(5) 2.165(3) yes
O(1) C(16) 1.434(4) yes
O(2) C(19) 1.322(5) yes
O(3) C(19) 1.210(5) yes
N(1) C(11) 1.356(4) yes
N(1) C(15) 1.354(4) yes
C(1) C(2) 1.437(5) yes
C(1) C(5) 1.470(5) yes
C(1) C(6) 1.491(5) yes
C(2) C(3) 1.447(5) yes
C(2) C(7) 1.498(5) yes
C(3) C(4) 1.434(4) yes
C(3) C(8) 1.503(5) yes
C(4) C(5) 1.440(5) yes
C(4) C(9) 1.497(5) yes
C(5) C(10) 1.495(5) yes
C(11) C(12) 1.379(5) yes
C(12) C(13) 1.371(5) yes
C(13) C(14) 1.379(5) yes
C(14) C(15) 1.398(5) yes
C(15) C(16) 1.518(5) yes
C(16) C(17) 1.527(6) yes
C(16) C(18) 1.522(5) yes
C(19) C(20) 1.510(6) yes
O(2) H(2A) 0.94(6) no
C(6) H(1) 0.980 no
C(6) H(3) 0.980 no
C(6) H(4) 0.980 no
C(7) H(5) 0.980 no
C(7) H(6) 0.980 no
C(7) H(7) 0.980 no
C(8) H(8) 0.980 no
C(8) H(9) 0.980 no
C(8) H(10) 0.980 no
C(9) H(11) 0.980 no
C(9) H(12) 0.980 no
C(9) H(13) 0.980 no
C(10) H(14) 0.980 no
C(10) H(15) 0.980 no
C(10) H(16) 0.980 no
C(11) H(17) 0.950 no
C(12) H(18) 0.950 no
C(13) H(19) 0.950 no
C(14) H(20) 0.950 no
C(17) H(21) 0.980 no
C(17) H(22) 0.980 no
C(17) H(23) 0.980 no
C(18) H(24) 0.980 no
C(18) H(25) 0.980 no
C(18) H(26) 0.980 no
C(20) H(27) 0.980 no
C(20) H(28) 0.980 no
C(20) H(29) 0.980 no

loop_
_geom_contact_atom_site_label_1
_geom_contact_atom_site_label_2
_geom_contact_distance
_geom_contact_site_symmetry_2
Cl(1) C(11) 3.483(3) 2_456
Cl(1) C(12) 3.544(4) 2_456
O(1) O(2) 2.459(3) 1_455
O(1) C(19) 3.241(4) 1_455
O(1) C(20) 3.139(5) 1_455
O(2) O(1) 2.459(3) 1_655
O(2) C(6) 3.536(5) 1_655
O(2) C(7) 3.505(5) 2_566
O(2) C(10) 3.520(5) 1_655
O(2) C(16) 3.230(4) 1_655
O(2) C(17) 3.328(5) 1_655
O(2) C(18) 3.516(5) 1_655
O(3) C(14) 3.210(5) 4_564
O(3) C(17) 3.538(5) 2_566
C(1) C(13) 3.419(5) 4_564
C(2) C(13) 3.403(5) 4_564
C(3) C(13) 3.515(5) 4_564
C(4) C(13) 3.551(5) 4_564
C(5) C(12) 3.433(5) 4_564
C(5) C(13) 3.520(5) 4_564
C(6) O(2) 3.536(5) 1_455
C(7) O(2) 3.505(5) 2_466
C(10) O(2) 3.520(5) 1_455
C(11) Cl(1) 3.483(3) 2_556
C(12) Cl(1) 3.544(4) 2_556
C(12) C(5) 3.433(5) 4_565
C(12) C(20) 3.341(5) 2_456
C(13) C(1) 3.419(5) 4_565
C(13) C(2) 3.403(5) 4_565
C(13) C(3) 3.515(5) 4_565
C(13) C(4) 3.551(5) 4_565
C(13) C(5) 3.520(5) 4_565
C(14) O(3) 3.210(5) 4_565
C(16) O(2) 3.230(4) 1_455
C(17) O(2) 3.328(5) 1_455
C(17) O(3) 3.538(5) 2_466
C(18) O(2) 3.516(5) 1_455
C(19) O(1) 3.241(4) 1_655
C(20) O(1) 3.139(5) 1_655
C(20) C(12) 3.341(5) 2_556
Ir(1) H(2A) 3.17(6) 1_455
Cl(1) H(8) 3.355 2_456
Cl(1) H(10) 3.557 2_456
Cl(1) H(15) 2.977 3_545
Cl(1) H(17) 2.796 2_456
Cl(1) H(18) 2.944 2_456
Cl(1) H(26) 3.447 2_556
O(1) H(2A) 1.52(6) 1_455
O(1) H(27) 3.357 1_455
O(1) H(29) 2.484 1_455
O(2) H(1) 2.999 1_655
O(2) H(3) 3.025 2_566
O(2) H(4) 3.334 1_655
O(2) H(4) 3.314 2_566
O(2) H(5) 2.561 2_566
O(2) H(16) 2.604 1_655
O(2) H(23) 2.613 1_655
O(2) H(24) 3.198 1_655
O(2) H(26) 3.522 1_655
O(3) H(4) 2.965 2_566
O(3) H(5) 3.568 2_566
O(3) H(6) 2.699 .
O(3) H(8) 3.561 .
O(3) H(11) 3.167 3_655
O(3) H(16) 3.449 1_655
O(3) H(19) 3.477 4_564
O(3) H(20) 2.329 4_564
O(3) H(21) 2.994 2_566
O(3) H(23) 3.332 2_566
O(3) H(25) 3.135 4_564
C(1) H(2A) 3.49(6) 1_455
C(1) H(18) 3.443 4_564
C(1) H(19) 2.903 4_564
C(2) H(19) 2.846 4_564
C(3) H(19) 3.324 4_564
C(4) H(19) 3.593 4_564
C(5) H(2A) 3.50(6) 1_455
C(5) H(18) 3.211 4_564
C(5) H(19) 3.392 4_564
C(6) H(2A) 3.34(6) 1_455
C(6) H(6) 3.389 2_466
C(6) H(13) 3.500 3_555
C(6) H(19) 3.381 4_564
C(7) H(1) 3.466 2_566
C(7) H(4) 3.448 2_566
C(7) H(12) 3.122 4_565
C(7) H(19) 3.313 4_564
C(7) H(23) 3.189 2_566
C(8) H(26) 3.529 2_556
C(8) H(28) 2.742 .
C(9) H(1) 3.173 3_545
C(9) H(7) 3.486 4_564
C(9) H(15) 3.182 3_545
C(10) H(2A) 3.36(6) 1_455
C(10) H(13) 3.165 3_555
C(10) H(18) 3.216 4_564
C(10) H(24) 3.578 4_464
C(10) H(27) 3.190 1_455
C(11) H(27) 3.583 2_456
C(11) H(28) 3.532 2_456
C(11) H(29) 3.236 2_456
C(12) H(15) 3.137 4_565
C(12) H(27) 2.941 2_456
C(12) H(28) 3.278 2_456
C(12) H(29) 3.253 2_456
C(13) H(22) 2.939 3_546
C(13) H(27) 3.489 2_456
C(13) H(28) 3.565 2_456
C(14) H(9) 3.517 2_456
C(14) H(9) 3.331 4_565
C(14) H(10) 3.475 2_456
C(15) H(10) 3.430 2_456
C(16) H(2A) 2.45(6) 1_455
C(16) H(29) 3.306 1_455
C(17) H(2A) 2.82(6) 1_455
C(17) H(9) 3.329 4_565
C(17) H(19) 2.948 3_556
C(18) H(2A) 2.93(6) 1_455
C(18) H(10) 3.060 2_456
C(18) H(29) 2.970 1_455
C(19) H(3) 3.500 2_566
C(19) H(4) 3.391 2_566
C(19) H(5) 3.482 2_566
C(19) H(6) 3.323 .
C(19) H(16) 2.732 1_655
C(19) H(20) 3.189 4_564
C(19) H(25) 3.487 4_564
C(20) H(8) 3.066 .
C(20) H(9) 3.458 .
C(20) H(16) 2.959 1_655
C(20) H(18) 3.226 2_556
C(20) H(20) 3.526 4_564
C(20) H(26) 3.208 1_655
H(1) O(2) 2.999 1_455
H(1) C(7) 3.466 2_466
H(1) C(9) 3.173 3_555
H(1) H(2A) 3.026 1_455
H(1) H(5) 3.099 2_466
H(1) H(6) 3.234 2_466
H(1) H(7) 3.504 2_466
H(1) H(11) 3.528 3_555
H(1) H(12) 2.946 3_555
H(1) H(13) 2.614 3_555
H(1) H(18) 3.502 4_564
H(2A) Ir(1) 3.17(6) 1_655
H(2A) O(1) 1.52(6) 1_655
H(2A) C(1) 3.49(6) 1_655
H(2A) C(5) 3.50(6) 1_655
H(2A) C(6) 3.34(6) 1_655
H(2A) C(10) 3.36(6) 1_655
H(2A) C(16) 2.45(6) 1_655
H(2A) C(17) 2.82(6) 1_655
H(2A) C(18) 2.93(6) 1_655
H(2A) H(1) 3.026 1_655
H(2A) H(3) 3.485 2_566
H(2A) H(4) 3.073 1_655
H(2A) H(5) 3.179 2_566
H(2A) H(16) 2.528 1_655
H(2A) H(21) 3.466 1_655
H(2A) H(22) 3.497 1_655
H(2A) H(23) 2.314 1_655
H(2A) H(24) 2.854 1_655
H(2A) H(26) 2.915 1_655
H(3) O(2) 3.025 2_466
H(3) C(19) 3.500 2_466
H(3) H(2A) 3.485 2_466
H(3) H(6) 3.588 2_466
H(3) H(18) 3.427 4_564
H(3) H(19) 2.899 4_564
H(3) H(22) 3.391 2_566
H(3) H(23) 3.087 2_566
H(3) H(24) 2.868 2_566
H(4) O(2) 3.334 1_455
H(4) O(2) 3.314 2_466
H(4) O(3) 2.965 2_466
H(4) C(7) 3.448 2_466
H(4) C(19) 3.391 2_466
H(4) H(2A) 3.073 1_455
H(4) H(5) 3.247 2_466
H(4) H(6) 2.837 2_466
H(5) O(2) 2.561 2_466
H(5) O(3) 3.568 2_466
H(5) C(19) 3.482 2_466
H(5) H(1) 3.099 2_566
H(5) H(2A) 3.179 2_466
H(5) H(4) 3.247 2_566
H(5) H(12) 2.883 4_565
H(5) H(19) 3.477 4_564
H(5) H(23) 2.776 2_566
H(6) O(3) 2.699 .
H(6) C(6) 3.389 2_566
H(6) C(19) 3.323 .
H(6) H(1) 3.234 2_566
H(6) H(3) 3.588 2_566
H(6) H(4) 2.837 2_566
H(6) H(19) 3.011 4_564
H(6) H(20) 3.473 4_564
H(6) H(23) 2.784 2_566
H(6) H(28) 3.360 .
H(7) C(9) 3.486 4_565
H(7) H(1) 3.504 2_566
H(7) H(12) 2.511 4_565
H(8) Cl(1) 3.355 2_556
H(8) O(3) 3.561 .
H(8) C(20) 3.066 .
H(8) H(28) 2.136 .
H(8) H(29) 3.429 .
H(9) C(14) 3.517 2_556
H(9) C(14) 3.331 4_564
H(9) C(17) 3.329 4_564
H(9) C(20) 3.458 .
H(9) H(20) 3.578 2_556
H(9) H(20) 3.058 4_564
H(9) H(21) 2.938 4_564
H(9) H(22) 2.848 4_564
H(9) H(28) 2.523 .
H(10) Cl(1) 3.557 2_556
H(10) C(14) 3.475 2_556
H(10) C(15) 3.430 2_556
H(10) C(18) 3.060 2_556
H(10) H(20) 3.543 2_556
H(10) H(25) 2.796 2_556
H(10) H(26) 2.550 2_556
H(10) H(28) 3.314 .
H(11) O(3) 3.167 3_645
H(11) H(1) 3.528 3_545
H(11) H(15) 3.186 3_545
H(11) H(16) 3.338 3_545
H(11) H(21) 3.246 4_564
H(11) H(25) 3.038 2_556
H(12) C(7) 3.122 4_564
H(12) H(1) 2.946 3_545
H(12) H(5) 2.883 4_564
H(12) H(7) 2.511 4_564
H(12) H(21) 3.381 4_564
H(13) C(6) 3.500 3_545
H(13) C(10) 3.165 3_545
H(13) H(1) 2.614 3_545
H(13) H(15) 2.370 3_545
H(13) H(16) 3.143 3_545
H(13) H(18) 3.259 2_456
H(14) H(24) 2.982 4_464
H(14) H(25) 3.512 4_464
H(14) H(27) 3.108 1_455
H(15) Cl(1) 2.977 3_555
H(15) C(9) 3.182 3_555
H(15) C(12) 3.137 4_564
H(15) H(11) 3.186 3_555
H(15) H(13) 2.370 3_555
H(15) H(18) 2.502 4_564
H(16) O(2) 2.604 1_455
H(16) O(3) 3.449 1_455
H(16) C(19) 2.732 1_455
H(16) C(20) 2.959 1_455
H(16) H(2A) 2.528 1_455
H(16) H(11) 3.338 3_555
H(16) H(13) 3.143 3_555
H(16) H(24) 3.508 4_464
H(16) H(25) 3.317 4_464
H(16) H(27) 2.449 1_455
H(16) H(29) 3.289 1_455
H(17) Cl(1) 2.796 2_556
H(17) H(26) 3.305 2_556
H(17) H(29) 3.078 2_456
H(18) Cl(1) 2.944 2_556
H(18) C(1) 3.443 4_565
H(18) C(5) 3.211 4_565
H(18) C(10) 3.216 4_565
H(18) C(20) 3.226 2_456
H(18) H(1) 3.502 4_565
H(18) H(3) 3.427 4_565
H(18) H(13) 3.259 2_556
H(18) H(15) 2.502 4_565
H(18) H(27) 2.626 2_456
H(18) H(28) 3.422 2_456
H(18) H(29) 3.150 2_456
H(19) O(3) 3.477 4_565
H(19) C(1) 2.903 4_565
H(19) C(2) 2.846 4_565
H(19) C(3) 3.324 4_565
H(19) C(4) 3.593 4_565
H(19) C(5) 3.392 4_565
H(19) C(6) 3.381 4_565
H(19) C(7) 3.313 4_565
H(19) C(17) 2.948 3_546
H(19) H(3) 2.899 4_565
H(19) H(5) 3.477 4_565
H(19) H(6) 3.011 4_565
H(19) H(21) 3.329 3_546
H(19) H(22) 2.344 3_546
H(19) H(23) 2.780 3_546
H(19) H(27) 3.559 2_456
H(20) O(3) 2.329 4_565
H(20) C(19) 3.189 4_565
H(20) C(20) 3.526 4_565
H(20) H(6) 3.473 4_565
H(20) H(9) 3.578 2_456
H(20) H(9) 3.058 4_565
H(20) H(10) 3.543 2_456
H(20) H(27) 3.568 4_565
H(20) H(28) 3.209 4_565
H(21) O(3) 2.994 2_466
H(21) H(2A) 3.466 1_455
H(21) H(9) 2.938 4_565
H(21) H(11) 3.246 4_565
H(21) H(12) 3.381 4_565
H(21) H(19) 3.329 3_556
H(22) C(13) 2.939 3_556
H(22) H(2A) 3.497 1_455
H(22) H(3) 3.391 2_466
H(22) H(9) 2.848 4_565
H(22) H(19) 2.344 3_556
H(22) H(27) 3.139 4_565
H(22) H(28) 3.292 4_565
H(23) O(2) 2.613 1_455
H(23) O(3) 3.332 2_466
H(23) C(7) 3.189 2_466
H(23) H(2A) 2.314 1_455
H(23) H(3) 3.087 2_466
H(23) H(5) 2.776 2_466
H(23) H(6) 2.784 2_466
H(23) H(19) 2.780 3_556
H(24) O(2) 3.198 1_455
H(24) C(10) 3.578 4_465
H(24) H(2A) 2.854 1_455
H(24) H(3) 2.868 2_466
H(24) H(14) 2.982 4_465
H(24) H(16) 3.508 4_465
H(24) H(27) 3.347 4_565
H(24) H(29) 3.094 1_455
H(25) O(3) 3.135 4_565
H(25) C(19) 3.487 4_565
H(25) H(10) 2.796 2_456
H(25) H(11) 3.038 2_456
H(25) H(14) 3.512 4_465
H(25) H(16) 3.317 4_465
H(25) H(27) 3.191 4_565
H(26) Cl(1) 3.447 2_456
H(26) O(2) 3.522 1_455
H(26) C(8) 3.529 2_456
H(26) C(20) 3.208 1_455
H(26) H(2A) 2.915 1_455
H(26) H(10) 2.550 2_456
H(26) H(17) 3.305 2_456
H(26) H(28) 3.575 1_455
H(26) H(29) 2.281 1_455
H(27) O(1) 3.357 1_655
H(27) C(10) 3.190 1_655
H(27) C(11) 3.583 2_556
H(27) C(12) 2.941 2_556
H(27) C(13) 3.489 2_556
H(27) H(14) 3.108 1_655
H(27) H(16) 2.449 1_655
H(27) H(18) 2.626 2_556
H(27) H(19) 3.559 2_556
H(27) H(20) 3.568 4_564
H(27) H(22) 3.139 4_564
H(27) H(24) 3.347 4_564
H(27) H(25) 3.191 4_564
H(28) C(8) 2.742 .
H(28) C(11) 3.532 2_556
H(28) C(12) 3.278 2_556
H(28) C(13) 3.565 2_556
H(28) H(6) 3.360 .
H(28) H(8) 2.136 .
H(28) H(9) 2.523 .
H(28) H(10) 3.314 .
H(28) H(18) 3.422 2_556
H(28) H(20) 3.209 4_564
H(28) H(22) 3.292 4_564
H(28) H(26) 3.575 1_655
H(29) O(1) 2.484 1_655
H(29) C(11) 3.236 2_556
H(29) C(12) 3.253 2_556
H(29) C(16) 3.306 1_655
H(29) C(18) 2.970 1_655
H(29) H(8) 3.429 .
H(29) H(16) 3.289 1_655
H(29) H(17) 3.078 2_556
H(29) H(18) 3.150 2_556
H(29) H(24) 3.094 1_655
H(29) H(26) 2.281 1_655

loop_
_geom_torsion_atom_site_label_1
_geom_torsion_atom_site_label_2
_geom_torsion_atom_site_label_3
_geom_torsion_atom_site_label_4
_geom_torsion
Cl(1) Ir(1) O(1) C(16) 98.2(2)
Cl(1) Ir(1) N(1) C(11) 84.4(2)
Cl(1) Ir(1) N(1) C(15) -90.9(2)
Cl(1) Ir(1) C(1) C(2) -120.6(2)
Cl(1) Ir(1) C(1) C(5) -3.0(3)
Cl(1) Ir(1) C(1) C(6) 117.0(3)
Cl(1) Ir(1) C(2) C(1) 133.8(2)
Cl(1) Ir(1) C(2) C(3) 15.0(3)
Cl(1) Ir(1) C(2) C(7) -104.0(3)
Cl(1) Ir(1) C(3) C(2) -171.46(17)
Cl(1) Ir(1) C(3) C(4) 71.1(2)
Cl(1) Ir(1) C(3) C(8) -49.9(3)
Cl(1) Ir(1) C(4) C(3) -116.0(2)
Cl(1) Ir(1) C(4) C(5) 123.9(2)
Cl(1) Ir(1) C(4) C(9) 4.3(3)
Cl(1) Ir(1) C(5) C(1) 178.50(18)
Cl(1) Ir(1) C(5) C(4) -64.2(2)
Cl(1) Ir(1) C(5) C(10) 57.5(3)
O(1) Ir(1) N(1) C(11) 172.0(2)
O(1) Ir(1) N(1) C(15) -3.3(2)
N(1) Ir(1) O(1) C(16) 14.9(2)
O(1) Ir(1) C(1) C(2) 141.4(2)
O(1) Ir(1) C(1) C(5) -101.0(2)
O(1) Ir(1) C(1) C(6) 19.0(3)
C(1) Ir(1) O(1) C(16) -108.8(2)
O(1) Ir(1) C(2) C(1) -50.5(2)
O(1) Ir(1) C(2) C(3) -169.43(18)
O(1) Ir(1) C(2) C(7) 71.6(3)
C(2) Ir(1) O(1) C(16) -79.4(2)
O(1) Ir(1) C(3) C(2) 32.8(5)
O(1) Ir(1) C(3) C(4) -84.7(5)
O(1) Ir(1) C(3) C(8) 154.3(3)
C(3) Ir(1) O(1) C(16) -104.7(4)
O(1) Ir(1) C(4) C(3) 156.5(2)
O(1) Ir(1) C(4) C(5) 36.4(3)
O(1) Ir(1) C(4) C(9) -83.3(3)
C(4) Ir(1) O(1) C(16) -171.5(2)
O(1) Ir(1) C(5) C(1) 87.1(2)
O(1) Ir(1) C(5) C(4) -155.6(2)
O(1) Ir(1) C(5) C(10) -34.0(3)
C(5) Ir(1) O(1) C(16) -149.0(2)
N(1) Ir(1) C(1) C(2) 61.5(2)
N(1) Ir(1) C(1) C(5) 179.12(19)
N(1) Ir(1) C(1) C(6) -60.9(3)
C(1) Ir(1) N(1) C(11) -96.6(2)
C(1) Ir(1) N(1) C(15) 88.2(2)
N(1) Ir(1) C(2) C(1) -132.5(2)
N(1) Ir(1) C(2) C(3) 108.6(2)
N(1) Ir(1) C(2) C(7) -10.4(3)
C(2) Ir(1) N(1) C(11) -62.3(2)
C(2) Ir(1) N(1) C(15) 122.5(2)
N(1) Ir(1) C(3) C(2) -82.6(2)
N(1) Ir(1) C(3) C(4) 159.9(2)
N(1) Ir(1) C(3) C(8) 39.0(3)
C(3) Ir(1) N(1) C(11) -22.5(3)
C(3) Ir(1) N(1) C(15) 162.2(2)
N(1) Ir(1) C(4) C(3) -34.4(3)
N(1) Ir(1) C(4) C(5) -154.5(2)
N(1) Ir(1) C(4) C(9) 85.8(3)
C(4) Ir(1) N(1) C(11) -0.4(4)
C(4) Ir(1) N(1) C(15) -175.7(2)
N(1) Ir(1) C(5) C(1) -2.7(5)
N(1) Ir(1) C(5) C(4) 114.6(4)
N(1) Ir(1) C(5) C(10) -123.7(4)
C(5) Ir(1) N(1) C(11) -94.5(5)
C(5) Ir(1) N(1) C(15) 90.3(5)
C(1) Ir(1) C(2) C(3) -118.9(2)
C(1) Ir(1) C(2) C(7) 122.1(4)
C(2) Ir(1) C(1) C(5) 117.6(3)
C(2) Ir(1) C(1) C(6) -122.4(4)
C(1) Ir(1) C(3) C(2) 37.2(2)
C(1) Ir(1) C(3) C(4) -80.3(2)
C(1) Ir(1) C(3) C(8) 158.7(3)
C(3) Ir(1) C(1) C(2) -37.4(2)
C(3) Ir(1) C(1) C(5) 80.2(2)
C(3) Ir(1) C(1) C(6) -159.8(3)
C(1) Ir(1) C(4) C(3) 81.4(2)
C(1) Ir(1) C(4) C(5) -38.7(2)
C(1) Ir(1) C(4) C(9) -158.4(3)
C(4) Ir(1) C(1) C(2) -79.9(2)
C(4) Ir(1) C(1) C(5) 37.7(2)
C(4) Ir(1) C(1) C(6) 157.6(3)
C(1) Ir(1) C(5) C(4) 117.3(3)
C(1) Ir(1) C(5) C(10) -121.0(4)
C(5) Ir(1) C(1) C(2) -117.6(3)
C(5) Ir(1) C(1) C(6) 120.0(4)
C(2) Ir(1) C(3) C(4) -117.5(3)
C(2) Ir(1) C(3) C(8) 121.6(4)
C(3) Ir(1) C(2) C(1) 118.9(2)
C(3) Ir(1) C(2) C(7) -119.0(4)
C(2) Ir(1) C(4) C(3) 38.3(2)
C(2) Ir(1) C(4) C(5) -81.9(2)
C(2) Ir(1) C(4) C(9) 158.5(3)
C(4) Ir(1) C(2) C(1) 81.2(2)
C(4) Ir(1) C(2) C(3) -37.7(2)
C(4) Ir(1) C(2) C(7) -156.7(3)
C(2) Ir(1) C(5) C(1) -37.7(2)
C(2) Ir(1) C(5) C(4) 79.6(2)
C(2) Ir(1) C(5) C(10) -158.7(3)
C(5) Ir(1) C(2) C(1) 38.5(2)
C(5) Ir(1) C(2) C(3) -80.4(2)
C(5) Ir(1) C(2) C(7) 160.6(3)
C(3) Ir(1) C(4) C(5) -120.1(3)
C(3) Ir(1) C(4) C(9) 120.2(4)
C(4) Ir(1) C(3) C(2) 117.5(3)
C(4) Ir(1) C(3) C(8) -120.9(4)
C(3) Ir(1) C(5) C(1) -80.9(2)
C(3) Ir(1) C(5) C(4) 36.4(2)
C(3) Ir(1) C(5) C(10) 158.0(3)
C(5) Ir(1) C(3) C(2) 81.0(2)
C(5) Ir(1) C(3) C(4) -36.4(2)
C(5) Ir(1) C(3) C(8) -157.4(3)
C(4) Ir(1) C(5) C(1) -117.3(3)
C(4) Ir(1) C(5) C(10) 121.7(4)
C(5) Ir(1) C(4) C(3) 120.1(3)
C(5) Ir(1) C(4) C(9) -119.6(4)
Ir(1) O(1) C(16) C(15) -22.0(3)
Ir(1) O(1) C(16) C(17) 94.8(3)
Ir(1) O(1) C(16) C(18) -143.7(2)
Ir(1) N(1) C(11) C(12) -176.1(2)
Ir(1) N(1) C(15) C(14) 175.2(2)
Ir(1) N(1) C(15) C(16) -8.0(4)
C(11) N(1) C(15) C(14) -0.2(5)
C(11) N(1) C(15) C(16) 176.5(3)
C(15) N(1) C(11) C(12) -0.9(5)
Ir(1) C(1) C(2) C(3) 60.3(2)
Ir(1) C(1) C(2) C(7) -121.4(3)
Ir(1) C(1) C(5) C(4) -61.8(2)
Ir(1) C(1) C(5) C(10) 121.6(3)
C(2) C(1) C(5) Ir(1) 61.3(2)
C(2) C(1) C(5) C(4) -0.5(4)
C(2) C(1) C(5) C(10) -177.1(3)
C(5) C(1) C(2) Ir(1) -61.3(2)
C(5) C(1) C(2) C(3) -0.9(4)
C(5) C(1) C(2) C(7) 177.4(3)
C(6) C(1) C(2) Ir(1) 123.6(4)
C(6) C(1) C(2) C(3) -176.1(3)
C(6) C(1) C(2) C(7) 2.2(6)
C(6) C(1) C(5) Ir(1) -123.4(3)
C(6) C(1) C(5) C(4) 174.8(3)
C(6) C(1) C(5) C(10) -1.9(6)
Ir(1) C(2) C(3) C(4) 62.3(2)
Ir(1) C(2) C(3) C(8) -126.5(3)
C(1) C(2) C(3) Ir(1) -60.3(2)
C(1) C(2) C(3) C(4) 2.0(4)
C(1) C(2) C(3) C(8) 173.2(3)
C(7) C(2) C(3) Ir(1) 121.3(3)
C(7) C(2) C(3) C(4) -176.4(3)
C(7) C(2) C(3) C(8) -5.1(6)
Ir(1) C(3) C(4) C(5) 59.2(2)
Ir(1) C(3) C(4) C(9) -121.3(3)
C(2) C(3) C(4) Ir(1) -61.5(2)
C(2) C(3) C(4) C(5) -2.3(4)
C(2) C(3) C(4) C(9) 177.2(3)
C(8) C(3) C(4) Ir(1) 127.2(3)
C(8) C(3) C(4) C(5) -173.6(3)
C(8) C(3) C(4) C(9) 5.9(6)
Ir(1) C(4) C(5) C(1) 60.7(2)
Ir(1) C(4) C(5) C(10) -122.6(3)
C(3) C(4) C(5) Ir(1) -59.0(2)
C(3) C(4) C(5) C(1) 1.7(4)
C(3) C(4) C(5) C(10) 178.4(3)
C(9) C(4) C(5) Ir(1) 121.5(3)
C(9) C(4) C(5) C(1) -177.8(3)
C(9) C(4) C(5) C(10) -1.1(6)
N(1) C(11) C(12) C(13) 2.2(5)
C(11) C(12) C(13) C(14) -2.4(5)
C(12) C(13) C(14) C(15) 1.3(5)
C(13) C(14) C(15) N(1) 0.1(4)
C(13) C(14) C(15) C(16) -176.5(3)
N(1) C(15) C(16) O(1) 18.9(4)
N(1) C(15) C(16) C(17) -99.3(3)
N(1) C(15) C(16) C(18) 137.6(3)
C(14) C(15) C(16) O(1) -164.4(3)
C(14) C(15) C(16) C(17) 77.4(4)
C(14) C(15) C(16) C(18) -45.6(5)
